data_9015819
loop_
_publ_author_name
'Rastsvetaeva, R. K.'
'Pushcharovskii, D. Y.'
'Spiridonov, E. M.'
'Gekimyants, V. M.'

_publ_section_title
;
 Crystal structure of ordered calzirtite Ca2Zr5Ti2O16
 magnetite deposit, Russia
;
_journal_name_full 'Crystallography Reports'
_journal_page_first 746
_journal_page_last 748
_journal_volume 40
_journal_year 1995
_chemical_compound_source 'Zelenets mine of the South Ural massif's Kusa titanium-'
_chemical_formula_sum 'Ca O8 Ti Zr2.5'
_chemical_name_mineral Calzirtite
_space_group_IT_number 142
_symmetry_space_group_name_Hall '-I 4bd 2c'
_symmetry_space_group_name_H-M 'I 41/a c d :2'
_cell_angle_alpha 90
_cell_angle_beta 90
_cell_angle_gamma 90
_cell_length_a 15.189
_cell_length_b 15.189
_cell_length_c 10.111
_cell_formula_units_Z 16
_cell_volume 2332.666
_database_code_amcsd 0019484
_exptl_crystal_density_diffrn 5.057
_cod_original_sg_symbol_H-M 'I 41/a c d'
_cod_original_formula_sum 'Ca Zr2.5 Ti O8'
_cod_database_code 9015819

loop_
_space_group_symop_operation_xyz
x,y,z
1/2+x,1/2+y,1/2+z
1/4-y,3/4-x,3/4+z
3/4-y,1/4-x,1/4+z
1/4+y,3/4+x,3/4-z
3/4+y,1/4+x,1/4-z
1/4+y,3/4-x,1/4-z
3/4+y,1/4-x,3/4-z
1/4-y,3/4+x,1/4+z
3/4-y,1/4+x,3/4+z
1/2+x,-y,z
+x,1/2-y,1/2+z
1/2-x,y,-z
-x,1/2+y,1/2-z
1/2+x,y,1/2-z
+x,1/2+y,-z
1/2-x,-y,1/2+z
-x,1/2-y,+z
1/4+y,1/4+x,1/4+z
3/4+y,3/4+x,3/4+z
1/4-y,1/4-x,1/4-z
3/4-y,3/4-x,3/4-z
1/4-y,1/4+x,3/4-z
3/4-y,3/4+x,1/4-z
1/4+y,1/4-x,3/4+z
3/4+y,3/4-x,1/4+z
-x,y,1/2+z
1/2-x,1/2+y,+z
x,-y,1/2-z
1/2+x,1/2-y,-z
-x,-y,-z
1/2-x,1/2-y,1/2-z

loop_
_atom_site_label
_atom_site_fract_x
_atom_site_fract_y
_atom_site_fract_z
_atom_site_occupancy
_atom_site_U_iso_or_equiv
Ca 0.66780 0.08220 0.37500 1.00000 0.00811
Zr1 0.51340 0.23660 0.87500 0.50000 0.01900
Zr2 0.83830 0.23210 0.36040 1.00000 0.01292
Ti 0.33200 0.08200 0.37500 1.00000 0.00697
O1 0.24350 0.17190 0.70540 1.00000 0.00950
O2 0.06540 0.17070 -0.00590 1.00000 0.00975
O3 0.61410 0.16670 0.00140 1.00000 0.01216
O4 0.25000 0.03730 0.50000 1.00000 0.00988
O5 0.25000 0.18060 0.00000 1.00000 0.00887

loop_
_cod_related_entry_id
_cod_related_entry_database
_cod_related_entry_code
1 AMCSD 0019484
